data_2009517
loop_
_publ_author_name
'Isobe, M.'
'Kimizuka, N.'
'Nakamura, M.'
'Mohri, T.'

_publ_section_title
;
 Structures of LuFeO~3~(ZnO)~<i>m~</i> (<i>m</i> =1, 4, 5 and 6)
;
_journal_issue 3
_journal_name_full 'Acta Crystallographica Section C'
_journal_page_first 332
_journal_page_last 336
_journal_paper_doi 10.1107/S0108270193008108
_journal_volume 50
_journal_year 1994
_chemical_formula_moiety 'Fe1 Lu1 O3,O4 Zn4'
_chemical_formula_sum 'Fe Lu O7 Zn4'
_chemical_formula_weight 604.33
_symmetry_cell_setting hexagonal
_symmetry_space_group_name_Hall '-P 6c 2c'
_symmetry_space_group_name_H-M 'P 63/m m c'
_cell_angle_alpha 90.
_cell_angle_beta 90.
_cell_angle_gamma 120.
_cell_formula_units_Z 2
_cell_length_a 3.34060(10)
_cell_length_b 3.34060(10)
_cell_length_c 32.51(2)
_cell_measurement_reflns_used 22
_cell_measurement_temperature 295
_cell_measurement_theta_max 44
_cell_measurement_theta_min 35
_cell_volume 314.19(19)
_diffrn_measurement_device 'Enraf-Nonius CAD-4'
_diffrn_measurement_method \w/2\q
_diffrn_radiation_type MoK\a
_diffrn_radiation_wavelength 0.71073
_diffrn_reflns_limit_h_max 7
_diffrn_reflns_limit_h_min 0
_diffrn_reflns_limit_k_max 7
_diffrn_reflns_limit_k_min 0
_diffrn_reflns_limit_l_max 79
_diffrn_reflns_limit_l_min 0
_diffrn_reflns_number 926
_diffrn_reflns_theta_max 60
_diffrn_standards_decay_% -0.3
_diffrn_standards_interval_time 240
_diffrn_standards_number 3
_exptl_absorpt_coefficient_mu 33.27
_exptl_absorpt_correction_T_max 0.125
_exptl_absorpt_correction_T_min 0.017
_exptl_absorpt_correction_type integration
_exptl_crystal_colour brown
_exptl_crystal_density_diffrn 6.39
_exptl_crystal_description Prism
_exptl_crystal_size_max 0.17
_exptl_crystal_size_mid 0.16
_exptl_crystal_size_min 0.14
_refine_diff_density_max 6.4
_refine_diff_density_min -6.2
_refine_ls_extinction_coef 1.06E-6(2)
_refine_ls_extinction_method applied
_refine_ls_goodness_of_fit_obs 2.6
_refine_ls_number_parameters 23
_refine_ls_number_reflns 733
_refine_ls_R_factor_obs 0.050
_refine_ls_shift/esd_max 0.01
_refine_ls_structure_factor_coef F
_refine_ls_weighting_scheme unit
_refine_ls_wR_factor_obs 0.057
_reflns_number_observed 733
_reflns_number_total 926
_reflns_observed_criterion I>1.5\s(I)
_cod_data_source_file as1025.cif
_cod_data_source_block as1025_structure_2_of_4
_cod_original_cell_volume 314.2(2)
_cod_database_code 2009517

loop_
_atom_site_label
_atom_site_fract_x
_atom_site_fract_y
_atom_site_fract_z
_atom_site_U_iso_or_equiv
_atom_site_occupancy
Lu .0 .0 .0 0.01180(10) 1
Zn(1) 0.3333333333 0.6666666667 0.25 0.0104(2) 0.5
Fe(1) 0.3333333333 0.6666666667 0.25 0.0104(2) 0.5
Zn(2) .0 .0 .17203(4) 0.0117(2) 1
Zn(3) 0.3333333333 0.6666666667 .09352(5) 0.0127(2) 1
O(1) .0 .0 0.25 0.049(6) 1
O(2) 0.3333333333 0.6666666667 .1827(4) 0.023(2) 1
O(3) .0 .0 .1088(2) 0.0140(10) 1
O(4) 0.3333333333 0.6666666667 .0330(3) 0.0140(10) 1
